data_7222603
loop_
_publ_author_name
'Hoch, C.'
'Roehr, C.'

_publ_section_title
;
 Alkalimetall-Oxosilicate A6 (Si3 O9) und A6 (Si2 O7) (A= Rb, Cs):
 Darstellung und Kristallstruktur
;
_journal_name_full
;
Zeitschrift fuer Naturforschung, Teil B. Anorganische Chemie, Organische 
Chemie (42,1987-)
;
_journal_page_first 423
_journal_page_last 430
_journal_volume 56
_journal_year 2001
_chemical_formula_sum 'O9 Rb6 Si3'
_chemical_name_systematic 'Rb6 (Si3 O9)'
_space_group_IT_number 14
_symmetry_space_group_name_Hall '-P 2ybc'
_symmetry_space_group_name_H-M 'P 1 21/c 1'
_cell_angle_alpha 90
_cell_angle_beta 107.78
_cell_angle_gamma 90
_cell_formula_units_Z 4
_cell_length_a 6.5597
_cell_length_b 13.297
_cell_length_c 16.476
_cell_volume 1368.466
_citation_journal_id_ASTM ZNBSEN
_cod_data_source_file Hoch_ZNBSEN_2001_67.cif
_cod_data_source_block O9Rb6Si3
_cod_database_code 7222603

loop_
_symmetry_equiv_pos_as_xyz
x,y,z
-x,y+1/2,-z+1/2
-x,-y,-z
x,-y-1/2,z-1/2

loop_
_atom_site_label
_atom_site_type_symbol
_atom_site_fract_x
_atom_site_fract_y
_atom_site_fract_z
_atom_site_occupancy
_atom_site_U_iso_or_equiv
Rb6 Rb+1 0.56766 0.14953 0.00546 1 0.0
Si3 Si+4 0.2739 0.3475 0.10562 1 0.0
Rb1 Rb+1 -0.00928 0.61303 0.58249 1 0.0
O4 O-2 0.7036 0.23 0.3364 1 0.0
Si2 Si+4 0.1722 0.12516 0.13659 1 0.0
Rb5 Rb+1 0.11283 0.11798 0.36349 1 0.0
O3 O-2 0.4518 0.3304 0.202 1 0.0
O2 O-2 0.1375 0.2381 0.0872 1 0.0
O5 O-2 0.3089 0.3007 0.3358 1 0.0
O8 O-2 0.4033 0.3654 0.0382 1 0.0
O6 O-2 0.2819 0.0496 0.0862 1 0.0
O7 O-2 0.0567 0.5931 0.3538 1 0.0
Si1 Si+4 0.4577 0.25456 0.28424 1 0.0
O9 O-2 0.1054 0.4336 0.1102 1 0.0
Rb2 Rb+1 0.27901 0.58721 0.03036 1 0.0
Rb3 Rb+1 0.34267 0.51071 0.27993 1 0.0
Rb4 Rb+1 0.12851 0.8073 0.30353 1 0.0
O1 O-2 0.3399 0.1498 0.2343 1 0.0
